data_7104297
loop_
_publ_author_name
'Chen, Ming-Chou'
'Chiang, Yen-Ju'
'Kim, Choongik'
'Guo, Yue-Jhih'
'Chen, Sheng-Yu'
'Liang, You-Jhih'
'Huang, Yu-Wen'
'Hu, Tarng-Shiang'
'Lee, Gene-Hsiang'
'Facchetti, Antonio'
'Marks, Tobin J'

_publ_section_title
;
 One-pot [1+1+1] synthesis of dithieno[2,3-b:3',2'-d]thiophene (DTT)
 and their functionalized derivatives for organic thin-film
 transistors.
;
_journal_issue 14
_journal_name_full 'Chemical communications (Cambridge, England)'
_journal_page_first 1846
_journal_page_last 1848
_journal_paper_doi 10.1039/b820621j
_journal_volume 34
_journal_year 2009
_chemical_formula_sum 'C22 H7 F5 O2 S3'
_chemical_formula_weight 494.46
_chemical_name_systematic
;
?
;
_space_group_IT_number 14
_symmetry_cell_setting monoclinic
_symmetry_space_group_name_Hall '-P 2ybc'
_symmetry_space_group_name_H-M 'P 1 21/c 1'
_atom_sites_solution_hydrogens geom
_atom_sites_solution_primary direct
_atom_sites_solution_secondary difmap
_audit_creation_method SHELXL-97
_cell_angle_alpha 90.00
_cell_angle_beta 107.7950(12)
_cell_angle_gamma 90.00
_cell_formula_units_Z 4
_cell_length_a 6.2481(3)
_cell_length_b 40.288(2)
_cell_length_c 7.7740(4)
_cell_measurement_reflns_used all
_cell_measurement_temperature 200(2)
_cell_measurement_theta_max 27.50
_cell_measurement_theta_min 1.00
_cell_volume 1863.27(16)
_computing_cell_refinement DENZO-SMN
_computing_data_collection 'NONIUS COLLECT'
_computing_data_reduction DENZO-SMN
_computing_molecular_graphics 'Bruker SHELXTL'
_computing_publication_material 'Bruker SHELXTL'
_computing_structure_refinement 'SHELXL-97 (Sheldrick, 1997)'
_computing_structure_solution 'SHELXS-97 (Sheldrick, 1990)'
_diffrn_ambient_temperature 200(2)
_diffrn_measured_fraction_theta_full 0.979
_diffrn_measured_fraction_theta_max 0.979
_diffrn_measurement_device_type 'NONIUS KappaCCD'
_diffrn_measurement_method '\w scans'
_diffrn_radiation_monochromator graphite
_diffrn_radiation_source 'fine-focus sealed tube'
_diffrn_radiation_type MoK\a
_diffrn_radiation_wavelength 0.71073
_diffrn_reflns_av_R_equivalents 0.0258
_diffrn_reflns_av_sigmaI/netI 0.0316
_diffrn_reflns_limit_h_max 8
_diffrn_reflns_limit_h_min -8
_diffrn_reflns_limit_k_max 52
_diffrn_reflns_limit_k_min -46
_diffrn_reflns_limit_l_max 10
_diffrn_reflns_limit_l_min -10
_diffrn_reflns_number 9650
_diffrn_reflns_theta_full 27.50
_diffrn_reflns_theta_max 27.50
_diffrn_reflns_theta_min 1.01
_exptl_absorpt_coefficient_mu 0.467
_exptl_absorpt_correction_T_max 0.9548
_exptl_absorpt_correction_T_min 0.7669
_exptl_absorpt_correction_type multi-scan
_exptl_crystal_colour yellow
_exptl_crystal_density_diffrn 1.763
_exptl_crystal_density_meas ?
_exptl_crystal_density_method 'not measured'
_exptl_crystal_description needle
_exptl_crystal_F_000 992
_exptl_crystal_size_max 0.60
_exptl_crystal_size_mid 0.16
_exptl_crystal_size_min 0.10
_refine_diff_density_max 0.317
_refine_diff_density_min -0.442
_refine_diff_density_rms 0.061
_refine_ls_extinction_method none
_refine_ls_goodness_of_fit_ref 1.096
_refine_ls_hydrogen_treatment constr
_refine_ls_matrix_type full
_refine_ls_number_parameters 289
_refine_ls_number_reflns 4183
_refine_ls_number_restraints 0
_refine_ls_restrained_S_all 1.096
_refine_ls_R_factor_all 0.0547
_refine_ls_R_factor_gt 0.0400
_refine_ls_shift/su_max 0.001
_refine_ls_shift/su_mean 0.000
_refine_ls_structure_factor_coef Fsqd
_refine_ls_weighting_details 'calc w=1/[\s^2^(Fo^2^)+(0.0495P)^2^+1.1641P] where P=(Fo^2^+2Fc^2^)/3'
_refine_ls_weighting_scheme calc
_refine_ls_wR_factor_gt 0.0995
_refine_ls_wR_factor_ref 0.1122
_reflns_number_gt 3332
_reflns_number_total 4183
_reflns_threshold_expression >2sigma(I)
_cod_data_source_file b820621j.txt
_cod_data_source_block ic13240
_cod_depositor_comments
;
The following automatic conversions were performed:
'_symmetry_cell_setting' value 'Monoclinic' changed to 'monoclinic'
according to '/home/saulius/struct/CIF-dictionaries/cif_core.dic'
dictionary named 'cif_core.dic' version 2.4.1 from 2010-06-29.

Automatic conversion script
Id: cif_fix_enum 1527 2010-12-29 10:47:43Z saulius 

The following automatic conversions were performed:

'_exptl_crystal_density_meas' value 'not_measured' was changed to '?'
- the value is perceived as not measured.

Automatic conversion script
Id: cif_fix_values 3008 2015-01-20 13:52:24Z robertas 
;
_cod_original_sg_symbol_H-M P2(1)/c
_cod_database_code 7104297

loop_
_symmetry_equiv_pos_as_xyz
'x, y, z'
'-x, y+1/2, -z+1/2'
'-x, -y, -z'
'x, -y-1/2, z-1/2'

loop_
_atom_site_label
_atom_site_type_symbol
_atom_site_fract_x
_atom_site_fract_y
_atom_site_fract_z
_atom_site_U_iso_or_equiv
_atom_site_adp_type
_atom_site_occupancy
_atom_site_symmetry_multiplicity
_atom_site_calc_flag
_atom_site_refinement_flags
_atom_site_disorder_assembly
_atom_site_disorder_group
S1 S 0.95667(9) 0.259183(13) 0.08846(9) 0.03622(16) Uani 1 1 d . . .
S2 S 0.38417(9) 0.212055(13) 0.13712(10) 0.04084(17) Uani 1 1 d . . .
S3 S 0.94678(8) 0.162981(13) 0.08108(8) 0.03228(14) Uani 1 1 d . . .
O1 O 1.0630(3) 0.32570(4) 0.1190(3) 0.0579(6) Uani 1 1 d . . .
O2 O 1.0179(2) 0.09252(4) 0.0960(2) 0.0377(4) Uani 1 1 d . . .
C1 C 0.7730(3) 0.28991(5) 0.1126(3) 0.0330(5) Uani 1 1 d . . .
C2 C 0.5777(3) 0.27724(5) 0.1320(3) 0.0340(5) Uani 1 1 d . . .
H2 H 0.4593 0.2903 0.1490 0.041 Uiso 1 1 calc R . .
C3 C 0.5758(3) 0.24239(5) 0.1235(3) 0.0319(5) Uani 1 1 d . . .
C4 C 0.7711(3) 0.22889(5) 0.1011(3) 0.0301(4) Uani 1 1 d . . .
C5 C 0.7671(3) 0.19395(5) 0.0982(3) 0.0285(4) Uani 1 1 d . . .
C6 C 0.5675(3) 0.18118(5) 0.1146(3) 0.0312(4) Uani 1 1 d . . .
C7 C 0.5592(3) 0.14638(5) 0.1155(3) 0.0309(4) Uani 1 1 d . . .
H7 H 0.4358 0.1337 0.1266 0.037 Uiso 1 1 calc R . .
C8 C 0.7547(3) 0.13311(5) 0.0982(3) 0.0280(4) Uani 1 1 d . . .
C9 C 0.8632(4) 0.32340(5) 0.1095(3) 0.0366(5) Uani 1 1 d . . .
C10 C 0.7259(3) 0.35393(5) 0.0947(3) 0.0310(4) Uani 1 1 d . . .
C11 C 0.8401(4) 0.38358(5) 0.1491(3) 0.0354(5) Uani 1 1 d . . .
H11 H 0.9989 0.3835 0.2010 0.042 Uiso 1 1 calc R . .
C12 C 0.7243(4) 0.41313(6) 0.1281(3) 0.0397(5) Uani 1 1 d . . .
H12 H 0.8031 0.4333 0.1665 0.048 Uiso 1 1 calc R . .
C13 C 0.4919(4) 0.41349(6) 0.0506(3) 0.0403(5) Uani 1 1 d . . .
H13 H 0.4124 0.4339 0.0345 0.048 Uiso 1 1 calc R . .
C14 C 0.3773(4) 0.38419(6) -0.0025(3) 0.0375(5) Uani 1 1 d . . .
H14 H 0.2186 0.3845 -0.0549 0.045 Uiso 1 1 calc R . .
C15 C 0.4921(3) 0.35439(5) 0.0199(3) 0.0331(5) Uani 1 1 d . . .
H15 H 0.4121 0.3342 -0.0155 0.040 Uiso 1 1 calc R . .
C16 C 0.8298(3) 0.09900(5) 0.1036(3) 0.0282(4) Uani 1 1 d . . .
C17 C 0.6812(3) 0.07127(5) 0.1282(3) 0.0285(4) Uani 1 1 d . . .
C18 C 0.7701(3) 0.04760(5) 0.2607(3) 0.0347(5) Uani 1 1 d . . .
C19 C 0.6480(4) 0.02117(6) 0.2874(4) 0.0429(6) Uani 1 1 d . . .
C20 C 0.4303(4) 0.01693(6) 0.1761(4) 0.0432(6) Uani 1 1 d . . .
C21 C 0.3379(3) 0.03918(6) 0.0420(3) 0.0383(5) Uani 1 1 d . . .
C22 C 0.4606(3) 0.06633(5) 0.0209(3) 0.0310(4) Uani 1 1 d . . .
F1 F 0.9815(2) 0.05095(4) 0.3710(2) 0.0483(4) Uani 1 1 d . . .
F2 F 0.7364(3) -0.00074(4) 0.4187(3) 0.0680(5) Uani 1 1 d . . .
F3 F 0.3132(3) -0.00950(4) 0.1984(3) 0.0641(5) Uani 1 1 d . . .
F4 F 0.1313(2) 0.03391(4) -0.0713(2) 0.0526(4) Uani 1 1 d . . .
F5 F 0.3651(2) 0.08740(4) -0.11285(18) 0.0418(3) Uani 1 1 d . . .

loop_
_atom_site_aniso_label
_atom_site_aniso_U_11
_atom_site_aniso_U_22
_atom_site_aniso_U_33
_atom_site_aniso_U_23
_atom_site_aniso_U_13
_atom_site_aniso_U_12
S1 0.0232(2) 0.0238(3) 0.0657(4) 0.0000(2) 0.0195(2) 0.00042(18)
S2 0.0246(3) 0.0236(3) 0.0802(5) 0.0025(3) 0.0248(3) 0.00194(19)
S3 0.0234(2) 0.0235(3) 0.0535(3) -0.0005(2) 0.0171(2) 0.00108(18)
O1 0.0303(8) 0.0323(9) 0.1193(18) -0.0016(10) 0.0352(10) -0.0021(7)
O2 0.0263(7) 0.0348(8) 0.0561(10) 0.0003(7) 0.0187(7) 0.0056(6)
C1 0.0242(10) 0.0253(10) 0.0496(13) 0.0002(9) 0.0116(9) 0.0024(8)
C2 0.0224(9) 0.0263(10) 0.0551(14) 0.0018(9) 0.0144(9) 0.0021(8)
C3 0.0210(9) 0.0262(10) 0.0493(13) 0.0016(9) 0.0116(9) 0.0005(7)
C4 0.0217(9) 0.0238(10) 0.0455(12) 0.0002(9) 0.0112(8) 0.0003(7)
C5 0.0227(9) 0.0233(10) 0.0406(11) 0.0018(8) 0.0113(8) 0.0022(7)
C6 0.0219(9) 0.0261(10) 0.0473(13) 0.0014(9) 0.0132(9) 0.0035(8)
C7 0.0257(9) 0.0250(10) 0.0444(12) 0.0015(9) 0.0142(9) -0.0002(8)
C8 0.0239(9) 0.0250(10) 0.0363(11) 0.0012(8) 0.0113(8) -0.0014(7)
C9 0.0285(10) 0.0275(11) 0.0559(14) -0.0002(10) 0.0157(10) -0.0019(8)
C10 0.0304(10) 0.0250(10) 0.0399(12) 0.0001(8) 0.0144(9) -0.0011(8)
C11 0.0319(10) 0.0303(11) 0.0431(12) 0.0010(9) 0.0102(9) -0.0025(9)
C12 0.0485(13) 0.0256(11) 0.0455(13) -0.0032(9) 0.0150(11) -0.0044(9)
C13 0.0470(13) 0.0312(12) 0.0451(13) 0.0043(10) 0.0177(11) 0.0109(10)
C14 0.0339(11) 0.0374(12) 0.0424(13) 0.0036(10) 0.0134(9) 0.0055(9)
C15 0.0281(10) 0.0297(11) 0.0425(12) -0.0002(9) 0.0125(9) -0.0016(8)
C16 0.0256(9) 0.0277(10) 0.0316(10) -0.0019(8) 0.0092(8) 0.0022(8)
C17 0.0243(9) 0.0233(10) 0.0387(11) -0.0016(8) 0.0107(8) 0.0029(7)
C18 0.0243(9) 0.0298(11) 0.0459(13) 0.0023(9) 0.0048(9) 0.0025(8)
C19 0.0384(12) 0.0300(12) 0.0589(15) 0.0100(11) 0.0127(11) 0.0039(9)
C20 0.0364(12) 0.0262(11) 0.0705(17) -0.0019(11) 0.0213(12) -0.0045(9)
C21 0.0238(10) 0.0348(12) 0.0540(14) -0.0128(10) 0.0085(9) -0.0010(9)
C22 0.0268(9) 0.0295(11) 0.0359(11) -0.0026(9) 0.0082(8) 0.0054(8)
F1 0.0282(6) 0.0440(8) 0.0612(9) 0.0147(7) -0.0033(6) 0.0008(6)
F2 0.0549(10) 0.0468(9) 0.0936(13) 0.0371(9) 0.0100(9) 0.0015(7)
F3 0.0485(9) 0.0377(8) 0.1076(14) 0.0051(9) 0.0261(9) -0.0142(7)
F4 0.0269(6) 0.0502(9) 0.0725(10) -0.0172(8) 0.0029(6) -0.0074(6)
F5 0.0315(6) 0.0487(8) 0.0404(7) 0.0059(6) 0.0038(5) 0.0051(6)

loop_
_atom_type_symbol
_atom_type_description
_atom_type_scat_dispersion_real
_atom_type_scat_dispersion_imag
_atom_type_scat_source
C C 0.0033 0.0016 'International Tables Vol C Tables 4.2.6.8 and 6.1.1.4'
H H 0.0000 0.0000 'International Tables Vol C Tables 4.2.6.8 and 6.1.1.4'
O O 0.0106 0.0060 'International Tables Vol C Tables 4.2.6.8 and 6.1.1.4'
F F 0.0171 0.0103 'International Tables Vol C Tables 4.2.6.8 and 6.1.1.4'
S S 0.1246 0.1234 'International Tables Vol C Tables 4.2.6.8 and 6.1.1.4'

loop_
_geom_angle_atom_site_label_1
_geom_angle_atom_site_label_2
_geom_angle_atom_site_label_3
_geom_angle
_geom_angle_site_symmetry_1
_geom_angle_site_symmetry_3
_geom_angle_publ_flag
C4 S1 C1 91.18(10) . . ?
C6 S2 C3 90.55(10) . . ?
C5 S3 C8 90.81(9) . . ?
C2 C1 C9 134.7(2) . . ?
C2 C1 S1 112.68(16) . . ?
C9 C1 S1 112.62(15) . . ?
C1 C2 C3 111.18(18) . . ?
C4 C3 C2 113.59(18) . . ?
C4 C3 S2 112.27(16) . . ?
C2 C3 S2 134.13(16) . . ?
C3 C4 C5 112.34(18) . . ?
C3 C4 S1 111.35(16) . . ?
C5 C4 S1 136.29(15) . . ?
C6 C5 C4 112.36(18) . . ?
C6 C5 S3 111.45(16) . . ?
C4 C5 S3 136.19(15) . . ?
C5 C6 C7 113.95(18) . . ?
C5 C6 S2 112.47(16) . . ?
C7 C6 S2 133.54(16) . . ?
C8 C7 C6 110.60(18) . . ?
C7 C8 C16 130.87(19) . . ?
C7 C8 S3 113.19(16) . . ?
C16 C8 S3 115.81(14) . . ?
O1 C9 C1 117.2(2) . . ?
O1 C9 C10 119.6(2) . . ?
C1 C9 C10 123.27(18) . . ?
C11 C10 C15 119.3(2) . . ?
C11 C10 C9 117.27(19) . . ?
C15 C10 C9 123.33(19) . . ?
C12 C11 C10 120.3(2) . . ?
C11 C12 C13 120.1(2) . . ?
C14 C13 C12 119.9(2) . . ?
C13 C14 C15 120.3(2) . . ?
C14 C15 C10 120.0(2) . . ?
O2 C16 C8 120.58(19) . . ?
O2 C16 C17 119.19(18) . . ?
C8 C16 C17 120.15(17) . . ?
C18 C17 C22 116.44(19) . . ?
C18 C17 C16 118.86(17) . . ?
C22 C17 C16 124.62(19) . . ?
F1 C18 C19 117.9(2) . . ?
F1 C18 C17 119.79(19) . . ?
C19 C18 C17 122.3(2) . . ?
F2 C19 C18 120.9(2) . . ?
F2 C19 C20 119.7(2) . . ?
C18 C19 C20 119.4(2) . . ?
F3 C20 C21 120.3(2) . . ?
F3 C20 C19 119.5(2) . . ?
C21 C20 C19 120.2(2) . . ?
F4 C21 C20 119.8(2) . . ?
F4 C21 C22 120.6(2) . . ?
C20 C21 C22 119.6(2) . . ?
F5 C22 C21 117.82(18) . . ?
F5 C22 C17 120.14(19) . . ?
C21 C22 C17 122.0(2) . . ?

loop_
_geom_bond_atom_site_label_1
_geom_bond_atom_site_label_2
_geom_bond_distance
_geom_bond_site_symmetry_2
_geom_bond_publ_flag
S1 C4 1.707(2) . ?
S1 C1 1.737(2) . ?
S2 C6 1.736(2) . ?
S2 C3 1.737(2) . ?
S3 C5 1.710(2) . ?
S3 C8 1.733(2) . ?
O1 C9 1.232(3) . ?
O2 C16 1.223(2) . ?
C1 C2 1.373(3) . ?
C1 C9 1.465(3) . ?
C2 C3 1.405(3) . ?
C3 C4 1.395(3) . ?
C4 C5 1.408(3) . ?
C5 C6 1.390(3) . ?
C6 C7 1.403(3) . ?
C7 C8 1.377(3) . ?
C8 C16 1.449(3) . ?
C9 C10 1.484(3) . ?
C10 C11 1.390(3) . ?
C10 C15 1.398(3) . ?
C11 C12 1.377(3) . ?
C12 C13 1.392(3) . ?
C13 C14 1.377(3) . ?
C14 C15 1.382(3) . ?
C16 C17 1.502(3) . ?
C17 C18 1.389(3) . ?
C17 C22 1.390(3) . ?
C18 F1 1.343(2) . ?
C18 C19 1.363(3) . ?
C19 F2 1.334(3) . ?
C19 C20 1.382(3) . ?
C20 F3 1.332(3) . ?
C20 C21 1.362(4) . ?
C21 F4 1.339(2) . ?
C21 C22 1.374(3) . ?
C22 F5 1.334(2) . ?

loop_
_cod_related_entry_id
_cod_related_entry_database
_cod_related_entry_code
1 ChemSpider 30653114
